data_2018880
loop_
_publ_author_name
'Kubel, F.'
'Mao, S.Y.'
'Schmid, H.'

_publ_section_title
;
 Structure of the fully ferroelectric/fully ferroelastic orthorhombic
 room-temperature phase of cobalt bromine boracite, Co3 B7 O13 Br and
 nickel chlorine boracite, Ni3 B7 O13 Cl
;
_journal_name_full 'Acta Crystallographica C (39,1983-)'
_journal_page_first 1167
_journal_page_last 1170
_journal_volume 48
_journal_year 1992
_chemical_formula_sum 'B7 Cl Ni3 O13'
_chemical_name_systematic 'Ni3 (B7 O13 Cl)'
_space_group_IT_number 29
_symmetry_space_group_name_Hall 'P 2c -2ac'
_symmetry_space_group_name_H-M 'P c a 21'
_cell_angle_alpha 90
_cell_angle_beta 90
_cell_angle_gamma 90
_cell_formula_units_Z 4
_cell_length_a 8.5105
_cell_length_b 8.4984
_cell_length_c 12.0324
_cell_volume 870.251
_citation_journal_id_ASTM ACSCEE
_cod_data_source_file boron4-x_319.cif
_cod_data_source_block B7Cl1Ni3O13
_cod_original_cell_volume 870.2509
_cod_original_formula_sum 'B7 Cl1 Ni3 O13'
_cod_database_code 2018880

loop_
_symmetry_equiv_pos_as_xyz
x,y,z
-x,-y,z+1/2
-x+1/2,y,z+1/2
x+1/2,-y,z

loop_
_atom_site_label
_atom_site_type_symbol
_atom_site_fract_x
_atom_site_fract_y
_atom_site_fract_z
_atom_site_occupancy
_atom_site_U_iso_or_equiv
O6 O-2 0.17 0.9725 0.2203 1 0.0
O11 O-2 0.5391 0.9116 0.8446 1 0.0
O12 O-2 0.9136 0.5446 0.6391 1 0.0
Cl1 Cl-1 0.7903 0.2507 0.5087 1 0.0
O5 O-2 0.3259 0.3629 0.0555 1 0.0
B1 B+3 0.502 0.502 0.239 1 0.0
B2 B+3 0.2552 0.247 0.4877 1 0.0
O13 O-2 0.5857 0.9403 0.6436 1 0.0
O9 O-2 0.1694 0.1253 0.0543 1 0.0
O2 O-2 0.5398 0.3302 0.2616 1 0.0
B6 B+3 0.9065 0.751 0.8122 1 0.0
Ni3 Ni+2 -0.0164 0.0303 0.4927 1 0.0
B3 B+3 0.002 0 0.239 1 0.0
O10 O-2 0.951 0.5905 0.8366 1 0.0
O8 O-2 0.333 0.5224 0.2204 1 0.0
O3 O-2 0.3806 0.3315 0.4245 1 0.0
Ni2 Ni+2 0.4833 0.53 0.4909 1 0.0
B5 B+3 0.248 0.402 0.158 1 0.0
O7 O-2 0.1397 0.1712 0.4141 1 0.0
Ni1 Ni+2 0.7563 0.2504 0.2155 1 0.0
B4 B+3 0.4529 0.251 0.339 1 0.0
O1 O-2 0.2349 0.25 0.2306 1 0.0
B7 B+3 0.752 0.905 0.66 1 0.0
O4 O-2 0.9667 0.1627 0.2579 1 0.0
